data_2226514
loop_
_publ_author_name
'Huang, Chiung-Cheng'
'Chen, Han-Gung'
'Lo, Yih Hsing'
'Lai, Wen-Rong'
'Lin, Chia-Her'

_publ_section_title
;
 Azido(benzonitrile-\k<i>N</i>)[hydridotris(pyrazol-1-yl-\k<i>N</i>^2^)borato](triphenylphosphine-\k<i>P</i>)ruthenium(II)
;
_journal_coeditor_code HY2311
_journal_issue 7
_journal_name_full 'Acta Crystallographica Section E'
_journal_page_first m864
_journal_paper_doi 10.1107/S1600536810021513
_journal_volume 66
_journal_year 2010
_chemical_formula_iupac '[Ru (C9 H10 B N6) (N3) (C7 H5 N) (C18 H15 P)]'
_chemical_formula_moiety 'C34 H30 B N10 P Ru'
_chemical_formula_sum 'C34 H30 B N10 P Ru'
_chemical_formula_weight 721.53
_chemical_name_systematic
;
Azido(benzonitrile-\k<i>N</i>)[hydridotris(pyrazol-1-yl-
\k<i>N</i>^2^)borato](triphenylphosphine-\k<i>P</i>)ruthenium(II)
;
_space_group_IT_number 2
_symmetry_cell_setting triclinic
_symmetry_space_group_name_Hall '-P 1'
_symmetry_space_group_name_H-M 'P -1'
_atom_sites_solution_hydrogens geom
_atom_sites_solution_primary direct
_atom_sites_solution_secondary difmap
_audit_creation_method SHELXL-97
_cell_angle_alpha 109.5880(10)
_cell_angle_beta 91.9300(10)
_cell_angle_gamma 90.8230(10)
_cell_formula_units_Z 4
_cell_length_a 11.1888(2)
_cell_length_b 16.2588(3)
_cell_length_c 18.9944(4)
_cell_measurement_reflns_used 5430
_cell_measurement_temperature 200(2)
_cell_measurement_theta_max 25.02
_cell_measurement_theta_min 2.67
_cell_volume 3252.37(11)
_computing_cell_refinement 'DENZO/SCALEPACK (Otwinowski & Minor, 1997)'
_computing_data_collection 'COLLECT (Nonius, 1998)'
_computing_data_reduction DENZO/SCALEPACK
_computing_molecular_graphics 'ORTEP-3 (Farrugia, 1997)'
_computing_publication_material 'WinGX (Farrugia, 1999)'
_computing_structure_refinement 'SHELXL97 (Sheldrick, 2008)'
_computing_structure_solution 'SHELXS97 (Sheldrick, 2008)'
_diffrn_ambient_temperature 200(2)
_diffrn_detector_area_resol_mean 9
_diffrn_measured_fraction_theta_full 0.999
_diffrn_measured_fraction_theta_max 0.999
_diffrn_measurement_device_type 'Nonius KappaCCD'
_diffrn_measurement_method '\w and \f scans'
_diffrn_radiation_monochromator graphite
_diffrn_radiation_source 'fine-focus sealed tube'
_diffrn_radiation_type MoK\a
_diffrn_radiation_wavelength 0.71073
_diffrn_reflns_av_R_equivalents 0.0490
_diffrn_reflns_av_sigmaI/netI 0.0689
_diffrn_reflns_limit_h_max 13
_diffrn_reflns_limit_h_min -13
_diffrn_reflns_limit_k_max 19
_diffrn_reflns_limit_k_min -14
_diffrn_reflns_limit_l_max 22
_diffrn_reflns_limit_l_min -22
_diffrn_reflns_number 28844
_diffrn_reflns_theta_full 25.03
_diffrn_reflns_theta_max 25.03
_diffrn_reflns_theta_min 1.14
_exptl_absorpt_coefficient_mu 0.573
_exptl_absorpt_correction_T_max 0.9830
_exptl_absorpt_correction_T_min 0.8939
_exptl_absorpt_correction_type multi-scan
_exptl_absorpt_process_details '(DENZO/SCALEPACK; Otwinowski & Minor, 1997)'
_exptl_crystal_colour yellow
_exptl_crystal_density_diffrn 1.474
_exptl_crystal_density_method 'not measured'
_exptl_crystal_description prism
_exptl_crystal_F_000 1472
_exptl_crystal_size_max 0.20
_exptl_crystal_size_mid 0.08
_exptl_crystal_size_min 0.03
_refine_diff_density_max 0.559
_refine_diff_density_min -0.483
_refine_ls_extinction_method none
_refine_ls_goodness_of_fit_ref 1.012
_refine_ls_hydrogen_treatment constr
_refine_ls_matrix_type full
_refine_ls_number_parameters 847
_refine_ls_number_reflns 11501
_refine_ls_number_restraints 0
_refine_ls_restrained_S_all 1.012
_refine_ls_R_factor_all 0.0692
_refine_ls_R_factor_gt 0.0406
_refine_ls_shift/su_max 0.001
_refine_ls_shift/su_mean 0.000
_refine_ls_structure_factor_coef Fsqd
_refine_ls_weighting_details 'calc w=1/[\s^2^(Fo^2^)+(0.0383P)^2^+0.0352P] where P=(Fo^2^+2Fc^2^)/3'
_refine_ls_weighting_scheme calc
_refine_ls_wR_factor_gt 0.0822
_refine_ls_wR_factor_ref 0.0929
_reflns_number_gt 8347
_reflns_number_total 11501
_reflns_threshold_expression I>2\s(I)
_cod_data_source_file hy2311.cif
_cod_data_source_block I
_cod_database_code 2226514
_cod_database_fobs_code 2226514

loop_
_symmetry_equiv_pos_as_xyz
'x, y, z'
'-x, -y, -z'

loop_
_atom_site_type_symbol
_atom_site_label
_atom_site_fract_x
_atom_site_fract_y
_atom_site_fract_z
_atom_site_U_iso_or_equiv
_atom_site_adp_type
_atom_site_calc_flag
_atom_site_refinement_flags
_atom_site_occupancy
_atom_site_disorder_assembly
_atom_site_disorder_group
B B1 0.6242(4) 0.5295(3) 0.2622(3) 0.0396(12) Uani d . 1 . .
H H1' 0.5758 0.4750 0.2356 0.048 Uiso calc R 1 . .
B B2 0.8881(4) 0.5283(3) 0.7621(3) 0.0353(11) Uani d . 1 . .
H H2' 0.9355 0.4754 0.7376 0.042 Uiso calc R 1 . .
C C1 0.8553(3) 0.6230(3) 0.1793(2) 0.0350(10) Uani d . 1 . .
H H1 0.9165 0.6654 0.1825 0.042 Uiso calc R 1 . .
C C2 0.8230(4) 0.5530(3) 0.1152(2) 0.0454(11) Uani d . 1 . .
H H2 0.8558 0.5387 0.0672 0.054 Uiso calc R 1 . .
C C3 0.7325(4) 0.5088(3) 0.1369(2) 0.0428(11) Uani d . 1 . .
H H3 0.6909 0.4575 0.1057 0.051 Uiso calc R 1 . .
C C4 0.8330(4) 0.5572(3) 0.4207(2) 0.0406(11) Uani d . 1 . .
H H4 0.8924 0.5893 0.4568 0.049 Uiso calc R 1 . .
C C5 0.7939(4) 0.4732(3) 0.4112(2) 0.0495(12) Uani d . 1 . .
H H5 0.8201 0.4376 0.4391 0.059 Uiso calc R 1 . .
C C6 0.7100(4) 0.4515(3) 0.3535(2) 0.0460(11) Uani d . 1 . .
H H6 0.6672 0.3972 0.3336 0.055 Uiso calc R 1 . .
C C7 0.5004(3) 0.7446(3) 0.3399(2) 0.0356(10) Uani d . 1 . .
H H7 0.5072 0.8060 0.3643 0.043 Uiso calc R 1 . .
C C8 0.3939(3) 0.6988(3) 0.3114(2) 0.0453(12) Uani d . 1 . .
H H8 0.3163 0.7219 0.3124 0.054 Uiso calc R 1 . .
C C9 0.4244(3) 0.6135(3) 0.2816(2) 0.0439(11) Uani d . 1 . .
H H9 0.3709 0.5655 0.2578 0.053 Uiso calc R 1 . .
C C10 0.6223(3) 0.7708(2) 0.5168(2) 0.0276(9) Uani d . 1 . .
C C11 0.5806(3) 0.8369(3) 0.5780(2) 0.0407(10) Uani d . 1 . .
H H11 0.6194 0.8928 0.5943 0.049 Uiso calc R 1 . .
C C12 0.4826(4) 0.8216(3) 0.6155(3) 0.0484(12) Uani d . 1 . .
H H12 0.4551 0.8670 0.6574 0.058 Uiso calc R 1 . .
C C13 0.4256(3) 0.7412(3) 0.5921(3) 0.0473(12) Uani d . 1 . .
H H13 0.3590 0.7308 0.6179 0.057 Uiso calc R 1 . .
C C14 0.4647(3) 0.6759(3) 0.5314(2) 0.0448(11) Uani d . 1 . .
H H14 0.4242 0.6206 0.5149 0.054 Uiso calc R 1 . .
C C15 0.5639(3) 0.6901(3) 0.4936(2) 0.0368(10) Uani d . 1 . .
H H15 0.5911 0.6442 0.4520 0.044 Uiso calc R 1 . .
C C16 0.8749(3) 0.7677(2) 0.5389(2) 0.0255(8) Uani d . 1 . .
C C17 0.9956(3) 0.7738(3) 0.5255(2) 0.0375(10) Uani d . 1 . .
H H17 1.0184 0.7898 0.4840 0.045 Uiso calc R 1 . .
C C18 1.0829(3) 0.7568(3) 0.5716(2) 0.0444(11) Uani d . 1 . .
H H18 1.1650 0.7633 0.5628 0.053 Uiso calc R 1 . .
C C19 1.0514(3) 0.7305(3) 0.6305(2) 0.0423(11) Uani d . 1 . .
H H19 1.1114 0.7182 0.6618 0.051 Uiso calc R 1 . .
C C20 0.9336(3) 0.7222(3) 0.6434(2) 0.0389(10) Uani d . 1 . .
H H20 0.9117 0.7033 0.6835 0.047 Uiso calc R 1 . .
C C21 0.8452(3) 0.7411(2) 0.5985(2) 0.0329(9) Uani d . 1 . .
H H21 0.7635 0.7358 0.6087 0.039 Uiso calc R 1 . .
C C22 0.7704(3) 0.9056(2) 0.4965(2) 0.0312(9) Uani d . 1 . .
C C23 0.8647(3) 0.9581(3) 0.5366(2) 0.0403(10) Uani d . 1 . .
H H23 0.9298 0.9327 0.5545 0.048 Uiso calc R 1 . .
C C24 0.8653(4) 1.0487(3) 0.5513(3) 0.0512(12) Uani d . 1 . .
H H24 0.9314 1.0838 0.5783 0.061 Uiso calc R 1 . .
C C25 0.7734(4) 1.0862(3) 0.5275(3) 0.0564(13) Uani d . 1 . .
H H25 0.7741 1.1477 0.5384 0.068 Uiso calc R 1 . .
C C26 0.6797(5) 1.0362(3) 0.4877(3) 0.0626(15) Uani d . 1 . .
H H26 0.6152 1.0630 0.4706 0.075 Uiso calc R 1 . .
C C27 0.6769(4) 0.9461(3) 0.4717(3) 0.0546(13) Uani d . 1 . .
H H27 0.6107 0.9120 0.4437 0.066 Uiso calc R 1 . .
C C28 0.7948(3) 0.8687(3) 0.2999(2) 0.0340(9) Uani d . 1 . .
C C29 0.8049(3) 0.9435(3) 0.2768(2) 0.0352(10) Uani d . 1 . .
C C30 0.7032(4) 0.9777(3) 0.2551(3) 0.0586(14) Uani d . 1 . .
H H30 0.6270 0.9522 0.2571 0.070 Uiso calc R 1 . .
C C31 0.7110(5) 1.0477(3) 0.2310(3) 0.0637(15) Uani d . 1 . .
H H31 0.6405 1.0703 0.2159 0.076 Uiso calc R 1 . .
C C32 0.8192(5) 1.0851(3) 0.2286(3) 0.0668(15) Uani d . 1 . .
H H32 0.8241 1.1340 0.2119 0.080 Uiso calc R 1 . .
C C33 0.9201(5) 1.0533(3) 0.2497(3) 0.0781(17) Uani d . 1 . .
H H33 0.9955 1.0797 0.2475 0.094 Uiso calc R 1 . .
C C34 0.9145(4) 0.9819(3) 0.2750(3) 0.0575(13) Uani d . 1 . .
H H34 0.9853 0.9602 0.2906 0.069 Uiso calc R 1 . .
C C35 0.6565(3) 0.6144(3) 0.6709(2) 0.0355(10) Uani d . 1 . .
H H35 0.5964 0.6553 0.6717 0.043 Uiso calc R 1 . .
C C36 0.6849(4) 0.5451(3) 0.6086(2) 0.0480(11) Uani d . 1 . .
H H36 0.6500 0.5302 0.5595 0.058 Uiso calc R 1 . .
C C37 0.7734(4) 0.5024(3) 0.6324(2) 0.0459(11) Uani d . 1 . .
H H37 0.8112 0.4513 0.6024 0.055 Uiso calc R 1 . .
C C38 1.0176(3) 0.7460(3) 0.8471(2) 0.0349(10) Uani d . 1 . .
H H38 1.0124 0.8069 0.8727 0.042 Uiso calc R 1 . .
C C39 1.1234(3) 0.7041(3) 0.8214(2) 0.0413(11) Uani d . 1 . .
H H39 1.2015 0.7294 0.8256 0.050 Uiso calc R 1 . .
C C40 1.0891(3) 0.6182(3) 0.7887(2) 0.0397(11) Uani d . 1 . .
H H40 1.1411 0.5719 0.7657 0.048 Uiso calc R 1 . .
C C41 0.6899(3) 0.5506(2) 0.9147(2) 0.0310(9) Uani d . 1 . .
H H41 0.6315 0.5807 0.9483 0.037 Uiso calc R 1 . .
C C42 0.7323(3) 0.4688(3) 0.9094(2) 0.0378(10) Uani d . 1 . .
H H42 0.7111 0.4338 0.9384 0.045 Uiso calc R 1 . .
C C43 0.8113(3) 0.4499(3) 0.8530(2) 0.0370(10) Uani d . 1 . .
H H43 0.8548 0.3977 0.8353 0.044 Uiso calc R 1 . .
C C44 0.6426(3) 0.7564(2) 1.0298(2) 0.0268(8) Uani d . 1 . .
C C45 0.5213(3) 0.7460(3) 1.0065(2) 0.0384(10) Uani d . 1 . .
H H45 0.4959 0.7569 0.9623 0.046 Uiso calc R 1 . .
C C46 0.4381(3) 0.7198(3) 1.0481(2) 0.0469(12) Uani d . 1 . .
H H46 0.3563 0.7118 1.0316 0.056 Uiso calc R 1 . .
C C47 0.4734(4) 0.7054(3) 1.1133(2) 0.0436(11) Uani d . 1 . .
H H47 0.4164 0.6872 1.1414 0.052 Uiso calc R 1 . .
C C48 0.5904(3) 0.7175(3) 1.1369(2) 0.0416(11) Uani d . 1 . .
H H48 0.6148 0.7084 1.1821 0.050 Uiso calc R 1 . .
C C49 0.6745(3) 0.7428(3) 1.0960(2) 0.0352(10) Uani d . 1 . .
H H49 0.7557 0.7510 1.1136 0.042 Uiso calc R 1 . .
C C50 0.8942(3) 0.7713(2) 1.0188(2) 0.0282(9) Uani d . 1 . .
C C51 0.9526(3) 0.6919(2) 0.9966(2) 0.0313(9) Uani d . 1 . .
H H51 0.9222 0.6448 0.9546 0.038 Uiso calc R 1 . .
C C52 1.0545(3) 0.6817(3) 1.0357(2) 0.0394(10) Uani d . 1 . .
H H52 1.0936 0.6274 1.0203 0.047 Uiso calc R 1 . .
C C53 1.1003(3) 0.7491(3) 1.0967(2) 0.0434(11) Uani d . 1 . .
H H53 1.1707 0.7417 1.1231 0.052 Uiso calc R 1 . .
C C54 1.0427(4) 0.8275(3) 1.1190(2) 0.0483(12) Uani d . 1 . .
H H54 1.0734 0.8743 1.1611 0.058 Uiso calc R 1 . .
C C55 0.9406(3) 0.8385(3) 1.0806(2) 0.0381(10) Uani d . 1 . .
H H55 0.9016 0.8928 1.0967 0.046 Uiso calc R 1 . .
C C56 0.7436(3) 0.8994(2) 0.9921(2) 0.0271(8) Uani d . 1 . .
C C57 0.6509(4) 0.9475(3) 1.0291(2) 0.0450(11) Uani d . 1 . .
H H57 0.5875 0.9187 1.0443 0.054 Uiso calc R 1 . .
C C58 0.6477(4) 1.0375(3) 1.0450(3) 0.0584(14) Uani d . 1 . .
H H58 0.5831 1.0693 1.0715 0.070 Uiso calc R 1 . .
C C59 0.7375(4) 1.0806(3) 1.0225(2) 0.0468(11) Uani d . 1 . .
H H59 0.7353 1.1419 1.0329 0.056 Uiso calc R 1 . .
C C60 0.8305(4) 1.0334(3) 0.9845(3) 0.0518(13) Uani d . 1 . .
H H60 0.8935 1.0621 0.9688 0.062 Uiso calc R 1 . .
C C61 0.8321(3) 0.9440(3) 0.9694(3) 0.0441(11) Uani d . 1 . .
H H61 0.8962 0.9121 0.9425 0.053 Uiso calc R 1 . .
C C62 0.7215(3) 0.8628(3) 0.7954(2) 0.0313(9) Uani d . 1 . .
C C63 0.6984(3) 0.9433(3) 0.7822(2) 0.0338(9) Uani d . 1 . .
C C64 0.6199(4) 0.9992(3) 0.8289(3) 0.0504(12) Uani d . 1 . .
H H64 0.5836 0.9836 0.8673 0.060 Uiso calc R 1 . .
C C65 0.5950(4) 1.0775(3) 0.8194(3) 0.0603(14) Uani d . 1 . .
H H65 0.5392 1.1152 0.8502 0.072 Uiso calc R 1 . .
C C66 0.6503(4) 1.1015(3) 0.7655(3) 0.0512(12) Uani d . 1 . .
H H66 0.6338 1.1562 0.7598 0.061 Uiso calc R 1 . .
C C67 0.7275(4) 1.0481(3) 0.7207(2) 0.0464(11) Uani d . 1 . .
H H67 0.7644 1.0650 0.6832 0.056 Uiso calc R 1 . .
C C68 0.7543(4) 0.9678(3) 0.7286(2) 0.0434(11) Uani d . 1 . .
H H68 0.8102 0.9307 0.6974 0.052 Uiso calc R 1 . .
N N1 0.7875(3) 0.6218(2) 0.23571(17) 0.0298(7) Uani d . 1 . .
N N2 0.7132(3) 0.5507(2) 0.20954(18) 0.0345(8) Uani d . 1 . .
N N3 0.7748(3) 0.5870(2) 0.37157(17) 0.0307(8) Uani d . 1 . .
N N4 0.6987(3) 0.5207(2) 0.32976(18) 0.0361(8) Uani d . 1 . .
N N5 0.5921(2) 0.6903(2) 0.32828(17) 0.0295(7) Uani d . 1 . .
N N6 0.5438(3) 0.6089(2) 0.29169(18) 0.0356(8) Uani d . 1 . .
N N7 0.7850(2) 0.8086(2) 0.31847(17) 0.0285(7) Uani d . 1 . .
N N8 0.9664(3) 0.7047(2) 0.35704(19) 0.0387(9) Uani d . 1 . .
N N9 1.0281(3) 0.7336(2) 0.3220(2) 0.0391(8) Uani d . 1 . .
N N10 1.0951(3) 0.7611(3) 0.2875(2) 0.0607(11) Uani d . 1 . .
N N11 0.7258(2) 0.6156(2) 0.73002(17) 0.0291(7) Uani d . 1 . .
N N12 0.7979(3) 0.5453(2) 0.70548(18) 0.0324(8) Uani d . 1 . .
N N13 0.9242(2) 0.6894(2) 0.83116(17) 0.0279(7) Uani d . 1 . .
N N14 0.9701(2) 0.6093(2) 0.79404(17) 0.0300(7) Uani d . 1 . .
N N15 0.7429(2) 0.58089(19) 0.86601(16) 0.0270(7) Uani d . 1 . .
N N16 0.8175(2) 0.5169(2) 0.82667(18) 0.0307(7) Uani d . 1 . .
N N17 0.7334(2) 0.8024(2) 0.81263(17) 0.0288(7) Uani d . 1 . .
N N18 0.5513(3) 0.6914(2) 0.83975(18) 0.0355(8) Uani d . 1 . .
N N19 0.4879(3) 0.7312(2) 0.81356(19) 0.0370(8) Uani d . 1 . .
N N20 0.4184(3) 0.7681(3) 0.7884(3) 0.0688(13) Uani d . 1 . .
P P1 0.76176(8) 0.78578(6) 0.47329(5) 0.0251(2) Uani d . 1 . .
P P2 0.75346(8) 0.78065(6) 0.96896(5) 0.0242(2) Uani d . 1 . .
Ru Ru1 0.77697(2) 0.703233(19) 0.348879(17) 0.02482(9) Uani d . 1 . .
Ru Ru2 0.73983(2) 0.697064(19) 0.842995(16) 0.02291(9) Uani d . 1 . .

loop_
_atom_site_aniso_label
_atom_site_aniso_U_11
_atom_site_aniso_U_22
_atom_site_aniso_U_33
_atom_site_aniso_U_12
_atom_site_aniso_U_13
_atom_site_aniso_U_23
B1 0.049(3) 0.036(3) 0.032(3) -0.006(2) 0.001(2) 0.011(2)
B2 0.039(2) 0.030(3) 0.038(3) 0.007(2) 0.003(2) 0.013(2)
C1 0.037(2) 0.043(3) 0.030(2) 0.0103(19) 0.0069(18) 0.017(2)
C2 0.055(3) 0.056(3) 0.026(3) 0.016(2) 0.009(2) 0.014(2)
C3 0.060(3) 0.035(3) 0.029(3) 0.009(2) -0.006(2) 0.006(2)
C4 0.058(3) 0.038(3) 0.031(3) 0.022(2) 0.007(2) 0.017(2)
C5 0.086(3) 0.029(3) 0.041(3) 0.016(2) 0.010(3) 0.020(2)
C6 0.071(3) 0.031(3) 0.046(3) 0.008(2) 0.018(2) 0.022(2)
C7 0.037(2) 0.040(3) 0.032(2) 0.0067(19) -0.0003(18) 0.015(2)
C8 0.029(2) 0.068(3) 0.046(3) 0.004(2) 0.0015(19) 0.029(3)
C9 0.034(2) 0.057(3) 0.044(3) -0.018(2) -0.0098(19) 0.023(2)
C10 0.0270(19) 0.032(2) 0.025(2) 0.0027(17) -0.0008(16) 0.0111(19)
C11 0.038(2) 0.040(3) 0.040(3) 0.0025(19) 0.0050(19) 0.008(2)
C12 0.044(2) 0.058(3) 0.045(3) 0.015(2) 0.020(2) 0.018(3)
C13 0.030(2) 0.073(4) 0.052(3) 0.004(2) 0.009(2) 0.039(3)
C14 0.041(2) 0.054(3) 0.043(3) -0.012(2) 0.002(2) 0.022(3)
C15 0.040(2) 0.041(3) 0.031(2) -0.0008(19) 0.0042(18) 0.014(2)
C16 0.0306(19) 0.021(2) 0.024(2) 0.0014(16) -0.0003(16) 0.0071(17)
C17 0.035(2) 0.048(3) 0.036(3) 0.0012(19) 0.0014(18) 0.022(2)
C18 0.030(2) 0.064(3) 0.042(3) 0.004(2) -0.0005(19) 0.022(3)
C19 0.044(2) 0.046(3) 0.040(3) 0.010(2) -0.011(2) 0.020(2)
C20 0.044(2) 0.046(3) 0.037(3) 0.004(2) -0.0021(19) 0.028(2)
C21 0.037(2) 0.035(2) 0.030(2) 0.0058(18) 0.0060(17) 0.015(2)
C22 0.035(2) 0.029(2) 0.030(2) 0.0019(18) 0.0069(17) 0.0103(19)
C23 0.039(2) 0.039(3) 0.043(3) -0.001(2) 0.008(2) 0.014(2)
C24 0.055(3) 0.033(3) 0.065(4) -0.004(2) 0.016(2) 0.015(3)
C25 0.075(3) 0.032(3) 0.068(4) 0.007(3) 0.025(3) 0.022(3)
C26 0.080(4) 0.044(3) 0.070(4) 0.028(3) 0.002(3) 0.027(3)
C27 0.063(3) 0.032(3) 0.063(3) 0.008(2) -0.018(2) 0.011(2)
C28 0.035(2) 0.035(3) 0.034(3) 0.0047(18) 0.0022(18) 0.014(2)
C29 0.047(2) 0.028(2) 0.033(2) 0.0030(19) 0.0057(19) 0.013(2)
C30 0.053(3) 0.066(4) 0.079(4) 0.015(3) 0.014(3) 0.053(3)
C31 0.081(4) 0.059(4) 0.067(4) 0.028(3) 0.018(3) 0.040(3)
C32 0.097(4) 0.042(3) 0.073(4) -0.003(3) -0.005(3) 0.035(3)
C33 0.077(4) 0.058(4) 0.112(5) -0.030(3) -0.017(3) 0.048(4)
C34 0.054(3) 0.051(3) 0.077(4) -0.006(2) -0.014(3) 0.036(3)
C35 0.039(2) 0.039(3) 0.032(2) -0.0059(19) -0.0058(18) 0.018(2)
C36 0.067(3) 0.046(3) 0.028(3) -0.010(2) -0.008(2) 0.010(2)
C37 0.070(3) 0.032(3) 0.029(3) 0.001(2) 0.011(2) 0.002(2)
C38 0.039(2) 0.036(3) 0.034(3) -0.0002(19) 0.0048(18) 0.016(2)
C39 0.025(2) 0.058(3) 0.048(3) 0.000(2) 0.0054(19) 0.027(3)
C40 0.030(2) 0.054(3) 0.045(3) 0.013(2) 0.0120(19) 0.028(2)
C41 0.036(2) 0.030(2) 0.028(2) -0.0052(17) 0.0003(17) 0.0122(19)
C42 0.051(2) 0.028(2) 0.041(3) -0.0063(19) -0.004(2) 0.022(2)
C43 0.045(2) 0.027(2) 0.043(3) 0.0004(18) -0.006(2) 0.018(2)
C44 0.0307(19) 0.020(2) 0.028(2) -0.0006(16) 0.0045(16) 0.0065(18)
C45 0.032(2) 0.051(3) 0.033(2) -0.0027(19) 0.0017(18) 0.015(2)
C46 0.033(2) 0.064(3) 0.041(3) -0.008(2) 0.0066(19) 0.013(3)
C47 0.047(3) 0.040(3) 0.046(3) -0.005(2) 0.018(2) 0.016(2)
C48 0.050(3) 0.045(3) 0.040(3) 0.007(2) 0.010(2) 0.027(2)
C49 0.034(2) 0.037(3) 0.040(3) 0.0056(18) 0.0035(18) 0.020(2)
C50 0.0230(18) 0.037(2) 0.028(2) -0.0030(17) -0.0002(16) 0.016(2)
C51 0.033(2) 0.030(2) 0.032(2) 0.0012(17) -0.0052(17) 0.0125(19)
C52 0.035(2) 0.043(3) 0.044(3) 0.012(2) -0.0019(19) 0.019(2)
C53 0.030(2) 0.061(3) 0.046(3) -0.001(2) -0.0085(19) 0.028(3)
C54 0.047(3) 0.051(3) 0.043(3) -0.003(2) -0.016(2) 0.011(2)
C55 0.037(2) 0.034(3) 0.039(3) 0.0001(19) -0.0072(19) 0.008(2)
C56 0.034(2) 0.023(2) 0.023(2) -0.0001(16) -0.0029(16) 0.0076(18)
C57 0.055(3) 0.034(3) 0.052(3) 0.010(2) 0.022(2) 0.021(2)
C58 0.079(3) 0.035(3) 0.068(4) 0.019(3) 0.027(3) 0.024(3)
C59 0.067(3) 0.023(2) 0.049(3) 0.002(2) -0.004(2) 0.011(2)
C60 0.046(3) 0.038(3) 0.080(4) -0.009(2) 0.002(2) 0.030(3)
C61 0.033(2) 0.029(3) 0.069(3) -0.0016(18) 0.004(2) 0.015(2)
C62 0.032(2) 0.032(2) 0.031(2) 0.0018(17) -0.0019(17) 0.013(2)
C63 0.037(2) 0.033(2) 0.036(3) -0.0023(18) -0.0058(18) 0.017(2)
C64 0.062(3) 0.042(3) 0.055(3) 0.013(2) 0.014(2) 0.025(3)
C65 0.074(3) 0.041(3) 0.071(4) 0.020(3) 0.014(3) 0.023(3)
C66 0.073(3) 0.036(3) 0.051(3) 0.009(2) -0.001(2) 0.022(3)
C67 0.066(3) 0.040(3) 0.041(3) -0.007(2) -0.001(2) 0.025(2)
C68 0.052(3) 0.040(3) 0.041(3) 0.000(2) 0.001(2) 0.019(2)
N1 0.0373(17) 0.030(2) 0.0233(19) 0.0038(15) -0.0015(14) 0.0109(16)
N2 0.0454(19) 0.030(2) 0.029(2) 0.0013(16) -0.0012(15) 0.0106(17)
N3 0.0379(18) 0.028(2) 0.0283(19) 0.0074(15) 0.0050(14) 0.0109(16)
N4 0.048(2) 0.028(2) 0.035(2) 0.0013(16) 0.0074(16) 0.0126(17)
N5 0.0274(16) 0.035(2) 0.0277(19) -0.0018(14) -0.0032(13) 0.0125(16)
N6 0.0351(18) 0.039(2) 0.033(2) -0.0065(16) -0.0018(15) 0.0128(18)
N7 0.0258(16) 0.032(2) 0.0283(19) 0.0035(14) -0.0006(13) 0.0117(17)
N8 0.0350(18) 0.052(2) 0.033(2) 0.0108(17) 0.0060(15) 0.0187(19)
N9 0.0322(18) 0.041(2) 0.035(2) 0.0069(16) -0.0022(16) 0.0016(19)
N10 0.043(2) 0.078(3) 0.062(3) -0.011(2) 0.006(2) 0.026(3)
N11 0.0330(17) 0.032(2) 0.0250(19) -0.0014(14) -0.0004(14) 0.0126(16)
N12 0.0441(19) 0.0240(19) 0.029(2) 0.0041(15) 0.0069(15) 0.0081(16)
N13 0.0297(16) 0.032(2) 0.0269(19) 0.0013(14) 0.0017(13) 0.0162(16)
N14 0.0329(17) 0.0288(19) 0.0320(19) 0.0071(14) 0.0062(14) 0.0142(16)
N15 0.0336(16) 0.0242(18) 0.0240(18) -0.0008(14) -0.0011(13) 0.0094(15)
N16 0.0345(17) 0.0252(19) 0.035(2) 0.0040(14) 0.0007(14) 0.0132(16)
N17 0.0294(16) 0.031(2) 0.0283(19) 0.0000(14) 0.0002(14) 0.0123(16)
N18 0.0305(17) 0.040(2) 0.041(2) 0.0000(15) 0.0005(15) 0.0198(18)
N19 0.0298(17) 0.042(2) 0.039(2) -0.0004(16) 0.0060(15) 0.0128(19)
N20 0.040(2) 0.087(3) 0.101(4) 0.022(2) 0.004(2) 0.059(3)
P1 0.0258(5) 0.0255(6) 0.0269(6) 0.0018(4) 0.0011(4) 0.0124(5)
P2 0.0241(5) 0.0239(6) 0.0259(6) 0.0009(4) 0.0003(4) 0.0103(5)
Ru1 0.02614(16) 0.02651(19) 0.02497(19) 0.00370(13) 0.00169(12) 0.01262(15)
Ru2 0.02437(15) 0.02269(18) 0.02441(19) 0.00007(12) 0.00033(12) 0.01164(15)

loop_
_atom_type_symbol
_atom_type_description
_atom_type_scat_dispersion_real
_atom_type_scat_dispersion_imag
_atom_type_scat_source
C C 0.0033 0.0016 'International Tables Vol C Tables 4.2.6.8 and 6.1.1.4'
H H 0.0000 0.0000 'International Tables Vol C Tables 4.2.6.8 and 6.1.1.4'
N N 0.0061 0.0033 'International Tables Vol C Tables 4.2.6.8 and 6.1.1.4'
O O 0.0106 0.0060 'International Tables Vol C Tables 4.2.6.8 and 6.1.1.4'
P P 0.1023 0.0942 'International Tables Vol C Tables 4.2.6.8 and 6.1.1.4'
Ru Ru -1.2594 0.8363 'International Tables Vol C Tables 4.2.6.8 and 6.1.1.4'
B B 0.0013 0.0007 'International Tables Vol C Tables 4.2.6.8 and 6.1.1.4'

loop_
_geom_angle_atom_site_label_1
_geom_angle_atom_site_label_2
_geom_angle_atom_site_label_3
_geom_angle_site_symmetry_1
_geom_angle_site_symmetry_3
_geom_angle
_geom_angle_publ_flag
N6 B1 N2 . . 107.2(3) ?
N6 B1 N4 . . 107.9(3) ?
N2 B1 N4 . . 107.3(3) ?
N6 B1 H1' . . 111.4 ?
N2 B1 H1' . . 111.4 ?
N4 B1 H1' . . 111.4 ?
N14 B2 N16 . . 108.1(3) ?
N14 B2 N12 . . 107.9(3) ?
N16 B2 N12 . . 108.1(3) ?
N14 B2 H2' . . 110.9 ?
N16 B2 H2' . . 110.9 ?
N12 B2 H2' . . 110.9 ?
N1 C1 C2 . . 110.0(4) ?
N1 C1 H1 . . 125.0 ?
C2 C1 H1 . . 125.0 ?
C3 C2 C1 . . 104.7(4) ?
C3 C2 H2 . . 127.7 ?
C1 C2 H2 . . 127.7 ?
N2 C3 C2 . . 108.6(4) ?
N2 C3 H3 . . 125.7 ?
C2 C3 H3 . . 125.7 ?
N3 C4 C5 . . 110.0(4) ?
N3 C4 H4 . . 125.0 ?
C5 C4 H4 . . 125.0 ?
C6 C5 C4 . . 106.2(4) ?
C6 C5 H5 . . 126.9 ?
C4 C5 H5 . . 126.9 ?
N4 C6 C5 . . 108.0(4) ?
N4 C6 H6 . . 126.0 ?
C5 C6 H6 . . 126.0 ?
N5 C7 C8 . . 110.7(4) ?
N5 C7 H7 . . 124.7 ?
C8 C7 H7 . . 124.7 ?
C9 C8 C7 . . 105.4(4) ?
C9 C8 H8 . . 127.3 ?
C7 C8 H8 . . 127.3 ?
N6 C9 C8 . . 108.2(4) ?
N6 C9 H9 . . 125.9 ?
C8 C9 H9 . . 125.9 ?
C15 C10 C11 . . 118.7(3) ?
C15 C10 P1 . . 119.9(3) ?
C11 C10 P1 . . 121.1(3) ?
C12 C11 C10 . . 120.6(4) ?
C12 C11 H11 . . 119.7 ?
C10 C11 H11 . . 119.7 ?
C13 C12 C11 . . 120.1(4) ?
C13 C12 H12 . . 119.9 ?
C11 C12 H12 . . 119.9 ?
C14 C13 C12 . . 120.0(4) ?
C14 C13 H13 . . 120.0 ?
C12 C13 H13 . . 120.0 ?
C13 C14 C15 . . 120.5(4) ?
C13 C14 H14 . . 119.8 ?
C15 C14 H14 . . 119.8 ?
C10 C15 C14 . . 120.1(4) ?
C10 C15 H15 . . 119.9 ?
C14 C15 H15 . . 119.9 ?
C17 C16 C21 . . 117.8(3) ?
C17 C16 P1 . . 119.3(3) ?
C21 C16 P1 . . 122.8(3) ?
C18 C17 C16 . . 120.9(4) ?
C18 C17 H17 . . 119.6 ?
C16 C17 H17 . . 119.6 ?
C19 C18 C17 . . 120.3(4) ?
C19 C18 H18 . . 119.8 ?
C17 C18 H18 . . 119.8 ?
C20 C19 C18 . . 119.5(3) ?
C20 C19 H19 . . 120.2 ?
C18 C19 H19 . . 120.2 ?
C19 C20 C21 . . 120.7(4) ?
C19 C20 H20 . . 119.7 ?
C21 C20 H20 . . 119.7 ?
C20 C21 C16 . . 120.8(3) ?
C20 C21 H21 . . 119.6 ?
C16 C21 H21 . . 119.6 ?
C23 C22 C27 . . 117.5(4) ?
C23 C22 P1 . . 124.0(3) ?
C27 C22 P1 . . 118.5(3) ?
C22 C23 C24 . . 120.6(4) ?
C22 C23 H23 . . 119.7 ?
C24 C23 H23 . . 119.7 ?
C25 C24 C23 . . 120.7(5) ?
C25 C24 H24 . . 119.6 ?
C23 C24 H24 . . 119.6 ?
C24 C25 C26 . . 119.9(5) ?
C24 C25 H25 . . 120.1 ?
C26 C25 H25 . . 120.1 ?
C25 C26 C27 . . 120.7(4) ?
C25 C26 H26 . . 119.6 ?
C27 C26 H26 . . 119.6 ?
C26 C27 C22 . . 120.5(5) ?
C26 C27 H27 . . 119.8 ?
C22 C27 H27 . . 119.8 ?
N7 C28 C29 . . 179.0(4) ?
C34 C29 C30 . . 119.1(4) ?
C34 C29 C28 . . 121.1(4) ?
C30 C29 C28 . . 119.7(4) ?
C31 C30 C29 . . 120.8(4) ?
C31 C30 H30 . . 119.6 ?
C29 C30 H30 . . 119.6 ?
C32 C31 C30 . . 120.1(5) ?
C32 C31 H31 . . 119.9 ?
C30 C31 H31 . . 119.9 ?
C33 C32 C31 . . 120.4(5) ?
C33 C32 H32 . . 119.8 ?
C31 C32 H32 . . 119.8 ?
C32 C33 C34 . . 120.6(5) ?
C32 C33 H33 . . 119.7 ?
C34 C33 H33 . . 119.7 ?
C29 C34 C33 . . 119.0(4) ?
C29 C34 H34 . . 120.5 ?
C33 C34 H34 . . 120.5 ?
N11 C35 C36 . . 110.3(4) ?
N11 C35 H35 . . 124.9 ?
C36 C35 H35 . . 124.9 ?
C37 C36 C35 . . 105.7(4) ?
C37 C36 H36 . . 127.2 ?
C35 C36 H36 . . 127.2 ?
N12 C37 C36 . . 108.2(4) ?
N12 C37 H37 . . 125.9 ?
C36 C37 H37 . . 125.9 ?
N13 C38 C39 . . 111.4(4) ?
N13 C38 H38 . . 124.3 ?
C39 C38 H38 . . 124.3 ?
C40 C39 C38 . . 104.2(3) ?
C40 C39 H39 . . 127.9 ?
C38 C39 H39 . . 127.9 ?
N14 C40 C39 . . 109.4(3) ?
N14 C40 H40 . . 125.3 ?
C39 C40 H40 . . 125.3 ?
N15 C41 C42 . . 110.5(3) ?
N15 C41 H41 . . 124.8 ?
C42 C41 H41 . . 124.8 ?
C43 C42 C41 . . 104.9(3) ?
C43 C42 H42 . . 127.5 ?
C41 C42 H42 . . 127.5 ?
N16 C43 C42 . . 109.2(3) ?
N16 C43 H43 . . 125.4 ?
C42 C43 H43 . . 125.4 ?
C49 C44 C45 . . 117.8(3) ?
C49 C44 P2 . . 122.8(3) ?
C45 C44 P2 . . 119.3(3) ?
C46 C45 C44 . . 120.1(4) ?
C46 C45 H45 . . 119.9 ?
C44 C45 H45 . . 119.9 ?
C47 C46 C45 . . 120.5(4) ?
C47 C46 H46 . . 119.7 ?
C45 C46 H46 . . 119.7 ?
C48 C47 C46 . . 119.4(4) ?
C48 C47 H47 . . 120.3 ?
C46 C47 H47 . . 120.3 ?
C47 C48 C49 . . 120.8(4) ?
C47 C48 H48 . . 119.6 ?
C49 C48 H48 . . 119.6 ?
C48 C49 C44 . . 121.3(4) ?
C48 C49 H49 . . 119.3 ?
C44 C49 H49 . . 119.3 ?
C55 C50 C51 . . 118.4(3) ?
C55 C50 P2 . . 122.5(3) ?
C51 C50 P2 . . 119.0(3) ?
C52 C51 C50 . . 120.1(4) ?
C52 C51 H51 . . 120.0 ?
C50 C51 H51 . . 120.0 ?
C51 C52 C53 . . 121.0(4) ?
C51 C52 H52 . . 119.5 ?
C53 C52 H52 . . 119.5 ?
C54 C53 C52 . . 119.2(4) ?
C54 C53 H53 . . 120.4 ?
C52 C53 H53 . . 120.4 ?
C53 C54 C55 . . 120.4(4) ?
C53 C54 H54 . . 119.8 ?
C55 C54 H54 . . 119.8 ?
C54 C55 C50 . . 120.9(4) ?
C54 C55 H55 . . 119.5 ?
C50 C55 H55 . . 119.5 ?
C57 C56 C61 . . 117.0(3) ?
C57 C56 P2 . . 124.0(3) ?
C61 C56 P2 . . 119.0(3) ?
C56 C57 C58 . . 121.6(4) ?
C56 C57 H57 . . 119.2 ?
C58 C57 H57 . . 119.2 ?
C59 C58 C57 . . 120.3(4) ?
C59 C58 H58 . . 119.8 ?
C57 C58 H58 . . 119.8 ?
C58 C59 C60 . . 118.9(4) ?
C58 C59 H59 . . 120.6 ?
C60 C59 H59 . . 120.6 ?
C59 C60 C61 . . 119.8(4) ?
C59 C60 H60 . . 120.1 ?
C61 C60 H60 . . 120.1 ?
C56 C61 C60 . . 122.3(4) ?
C56 C61 H61 . . 118.9 ?
C60 C61 H61 . . 118.9 ?
N17 C62 C63 . . 172.8(4) ?
C68 C63 C64 . . 119.9(4) ?
C68 C63 C62 . . 123.1(4) ?
C64 C63 C62 . . 116.9(3) ?
C65 C64 C63 . . 119.6(4) ?
C65 C64 H64 . . 120.2 ?
C63 C64 H64 . . 120.2 ?
C64 C65 C66 . . 120.3(4) ?
C64 C65 H65 . . 119.8 ?
C66 C65 H65 . . 119.8 ?
C67 C66 C65 . . 120.3(4) ?
C67 C66 H66 . . 119.9 ?
C65 C66 H66 . . 119.9 ?
C66 C67 C68 . . 120.8(4) ?
C66 C67 H67 . . 119.6 ?
C68 C67 H67 . . 119.6 ?
C63 C68 C67 . . 119.0(4) ?
C63 C68 H68 . . 120.5 ?
C67 C68 H68 . . 120.5 ?
C1 N1 N2 . . 107.3(3) ?
C1 N1 Ru1 . . 134.2(3) ?
N2 N1 Ru1 . . 118.6(2) ?
C3 N2 N1 . . 109.4(3) ?
C3 N2 B1 . . 130.5(4) ?
N1 N2 B1 . . 120.1(3) ?
C4 N3 N4 . . 106.4(3) ?
C4 N3 Ru1 . . 135.1(3) ?
N4 N3 Ru1 . . 118.5(2) ?
C6 N4 N3 . . 109.4(3) ?
C6 N4 B1 . . 129.8(4) ?
N3 N4 B1 . . 120.6(3) ?
C7 N5 N6 . . 105.8(3) ?
C7 N5 Ru1 . . 136.0(3) ?
N6 N5 Ru1 . . 118.2(2) ?
C9 N6 N5 . . 109.9(3) ?
C9 N6 B1 . . 128.8(4) ?
N5 N6 B1 . . 121.0(3) ?
C28 N7 Ru1 . . 176.9(3) ?
N9 N8 Ru1 . . 123.8(3) ?
N8 N9 N10 . . 176.8(4) ?
C35 N11 N12 . . 106.1(3) ?
C35 N11 Ru2 . . 134.2(3) ?
N12 N11 Ru2 . . 119.7(2) ?
C37 N12 N11 . . 109.7(3) ?
C37 N12 B2 . . 131.9(3) ?
N11 N12 B2 . . 118.4(3) ?
C38 N13 N14 . . 105.5(3) ?
C38 N13 Ru2 . . 136.3(3) ?
N14 N13 Ru2 . . 118.0(2) ?
C40 N14 N13 . . 109.4(3) ?
C40 N14 B2 . . 129.6(3) ?
N13 N14 B2 . . 120.9(3) ?
C41 N15 N16 . . 106.4(3) ?
C41 N15 Ru2 . . 135.1(3) ?
N16 N15 Ru2 . . 118.5(2) ?
C43 N16 N15 . . 109.0(3) ?
C43 N16 B2 . . 130.8(3) ?
N15 N16 B2 . . 120.2(3) ?
C62 N17 Ru2 . . 175.3(3) ?
N19 N18 Ru2 . . 125.9(3) ?
N20 N19 N18 . . 175.7(4) ?
C10 P1 C16 . . 101.27(15) ?
C10 P1 C22 . . 101.87(16) ?
C16 P1 C22 . . 102.37(17) ?
C10 P1 Ru1 . . 116.14(13) ?
C16 P1 Ru1 . . 116.39(11) ?
C22 P1 Ru1 . . 116.42(12) ?
C56 P2 C50 . . 102.06(17) ?
C56 P2 C44 . . 102.77(16) ?
C50 P2 C44 . . 100.64(16) ?
C56 P2 Ru2 . . 116.66(12) ?
C50 P2 Ru2 . . 115.27(12) ?
C44 P2 Ru2 . . 117.02(13) ?
N7 Ru1 N3 . . 174.90(12) ?
N7 Ru1 N5 . . 91.69(11) ?
N3 Ru1 N5 . . 89.56(12) ?
N7 Ru1 N8 . . 89.40(12) ?
N3 Ru1 N8 . . 88.78(12) ?
N5 Ru1 N8 . . 173.12(13) ?
N7 Ru1 N1 . . 90.41(12) ?
N3 Ru1 N1 . . 84.76(12) ?
N5 Ru1 N1 . . 85.30(12) ?
N8 Ru1 N1 . . 87.90(12) ?
N7 Ru1 P1 . . 92.34(9) ?
N3 Ru1 P1 . . 92.52(9) ?
N5 Ru1 P1 . . 93.70(9) ?
N8 Ru1 P1 . . 93.05(10) ?
N1 Ru1 P1 . . 177.11(9) ?
N17 Ru2 N15 . . 175.44(12) ?
N17 Ru2 N13 . . 91.90(11) ?
N15 Ru2 N13 . . 88.56(11) ?
N17 Ru2 N18 . . 89.20(12) ?
N15 Ru2 N18 . . 89.72(11) ?
N13 Ru2 N18 . . 171.90(13) ?
N17 Ru2 N11 . . 90.68(12) ?
N15 Ru2 N11 . . 84.83(11) ?
N13 Ru2 N11 . . 85.80(11) ?
N18 Ru2 N11 . . 86.16(12) ?
N17 Ru2 P2 . . 92.09(9) ?
N15 Ru2 P2 . . 92.39(9) ?
N13 Ru2 P2 . . 94.69(9) ?
N18 Ru2 P2 . . 93.29(9) ?
N11 Ru2 P2 . . 177.17(8) ?

loop_
_geom_bond_atom_site_label_1
_geom_bond_atom_site_label_2
_geom_bond_site_symmetry_2
_geom_bond_distance
_geom_bond_publ_flag
B1 N6 . 1.539(5) ?
B1 N2 . 1.548(5) ?
B1 N4 . 1.555(5) ?
B1 H1' . 1.0000 ?
B2 N14 . 1.528(5) ?
B2 N16 . 1.542(5) ?
B2 N12 . 1.545(5) ?
B2 H2' . 1.0000 ?
C1 N1 . 1.339(4) ?
C1 C2 . 1.392(6) ?
C1 H1 . 0.9500 ?
C2 C3 . 1.386(6) ?
C2 H2 . 0.9500 ?
C3 N2 . 1.345(5) ?
C3 H3 . 0.9500 ?
C4 N3 . 1.341(4) ?
C4 C5 . 1.379(6) ?
C4 H4 . 0.9500 ?
C5 C6 . 1.366(6) ?
C5 H5 . 0.9500 ?
C6 N4 . 1.352(4) ?
C6 H6 . 0.9500 ?
C7 N5 . 1.338(4) ?
C7 C8 . 1.389(5) ?
C7 H7 . 0.9500 ?
C8 C9 . 1.364(6) ?
C8 H8 . 0.9500 ?
C9 N6 . 1.350(4) ?
C9 H9 . 0.9500 ?
C10 C15 . 1.383(5) ?
C10 C11 . 1.391(5) ?
C10 P1 . 1.840(3) ?
C11 C12 . 1.391(5) ?
C11 H11 . 0.9500 ?
C12 C13 . 1.372(6) ?
C12 H12 . 0.9500 ?
C13 C14 . 1.368(6) ?
C13 H13 . 0.9500 ?
C14 C15 . 1.399(5) ?
C14 H14 . 0.9500 ?
C15 H15 . 0.9500 ?
C16 C17 . 1.392(5) ?
C16 C21 . 1.389(5) ?
C16 P1 . 1.842(3) ?
C17 C18 . 1.383(5) ?
C17 H17 . 0.9500 ?
C18 C19 . 1.378(5) ?
C18 H18 . 0.9500 ?
C19 C20 . 1.361(5) ?
C19 H19 . 0.9500 ?
C20 C21 . 1.387(5) ?
C20 H20 . 0.9500 ?
C21 H21 . 0.9500 ?
C22 C23 . 1.380(5) ?
C22 C27 . 1.396(5) ?
C22 P1 . 1.848(4) ?
C23 C24 . 1.404(5) ?
C23 H23 . 0.9500 ?
C24 C25 . 1.345(6) ?
C24 H24 . 0.9500 ?
C25 C26 . 1.358(7) ?
C25 H25 . 0.9500 ?
C26 C27 . 1.392(6) ?
C26 H26 . 0.9500 ?
C27 H27 . 0.9500 ?
C28 N7 . 1.150(4) ?
C28 C29 . 1.429(5) ?
C29 C34 . 1.374(5) ?
C29 C30 . 1.384(5) ?
C30 C31 . 1.364(6) ?
C30 H30 . 0.9500 ?
C31 C32 . 1.356(7) ?
C31 H31 . 0.9500 ?
C32 C33 . 1.353(7) ?
C32 H32 . 0.9500 ?
C33 C34 . 1.398(6) ?
C33 H33 . 0.9500 ?
C34 H34 . 0.9500 ?
C35 N11 . 1.337(4) ?
C35 C36 . 1.383(5) ?
C35 H35 . 0.9500 ?
C36 C37 . 1.366(6) ?
C36 H36 . 0.9500 ?
C37 N12 . 1.345(5) ?
C37 H37 . 0.9500 ?
C38 N13 . 1.339(5) ?
C38 C39 . 1.394(5) ?
C38 H38 . 0.9500 ?
C39 C40 . 1.368(6) ?
C39 H39 . 0.9500 ?
C40 N14 . 1.349(4) ?
C40 H40 . 0.9500 ?
C41 N15 . 1.336(4) ?
C41 C42 . 1.390(5) ?
C41 H41 . 0.9500 ?
C42 C43 . 1.368(5) ?
C42 H42 . 0.9500 ?
C43 N16 . 1.344(4) ?
C43 H43 . 0.9500 ?
C44 C49 . 1.384(5) ?
C44 C45 . 1.404(5) ?
C44 P2 . 1.849(3) ?
C45 C46 . 1.391(5) ?
C45 H45 . 0.9500 ?
C46 C47 . 1.382(6) ?
C46 H46 . 0.9500 ?
C47 C48 . 1.360(6) ?
C47 H47 . 0.9500 ?
C48 C49 . 1.382(5) ?
C48 H48 . 0.9500 ?
C49 H49 . 0.9500 ?
C50 C55 . 1.387(5) ?
C50 C51 . 1.396(5) ?
C50 P2 . 1.845(3) ?
C51 C52 . 1.382(5) ?
C51 H51 . 0.9500 ?
C52 C53 . 1.378(6) ?
C52 H52 . 0.9500 ?
C53 C54 . 1.378(5) ?
C53 H53 . 0.9500 ?
C54 C55 . 1.381(5) ?
C54 H54 . 0.9500 ?
C55 H55 . 0.9500 ?
C56 C57 . 1.373(5) ?
C56 C61 . 1.381(5) ?
C56 P2 . 1.837(4) ?
C57 C58 . 1.392(5) ?
C57 H57 . 0.9500 ?
C58 C59 . 1.376(6) ?
C58 H58 . 0.9500 ?
C59 C60 . 1.376(5) ?
C59 H59 . 0.9500 ?
C60 C61 . 1.385(5) ?
C60 H60 . 0.9500 ?
C61 H61 . 0.9500 ?
C62 N17 . 1.143(4) ?
C62 C63 . 1.438(5) ?
C63 C68 . 1.376(5) ?
C63 C64 . 1.385(5) ?
C64 C65 . 1.376(5) ?
C64 H64 . 0.9500 ?
C65 C66 . 1.374(6) ?
C65 H65 . 0.9500 ?
C66 C67 . 1.341(6) ?
C66 H66 . 0.9500 ?
C67 C68 . 1.398(5) ?
C67 H67 . 0.9500 ?
C68 H68 . 0.9500 ?
N1 N2 . 1.355(4) ?
N3 N4 . 1.368(4) ?
N5 N6 . 1.366(4) ?
N8 N9 . 1.172(4) ?
N9 N10 . 1.188(4) ?
N11 N12 . 1.367(4) ?
N13 N14 . 1.373(4) ?
N15 N16 . 1.372(4) ?
N18 N19 . 1.173(4) ?
N19 N20 . 1.172(4) ?
Ru1 N1 . 2.122(3) y
Ru1 N3 . 2.075(3) y
Ru1 N5 . 2.086(3) y
Ru1 N7 . 1.984(3) y
Ru1 N8 . 2.119(3) y
Ru1 P1 . 2.3068(11) y
Ru2 N11 . 2.109(3) y
Ru2 N13 . 2.083(3) y
Ru2 N15 . 2.077(3) y
Ru2 N17 . 1.983(3) y
Ru2 N18 . 2.108(3) y
Ru2 P2 . 2.3204(10) y
